data_7020364
loop_
_publ_author_name
'Dokorou, Vassiliki N.'
'Milios, Constantinos J.'
'Tsipis, Athanassios C.'
'Haukka, Matti'
'Weidler, Peter G.'
'Powell, Annie K.'
'Kostakis, George E.'

_publ_section_title
;
 Pseudopeptidic ligands: exploring the self-assembly of
 isophthaloylbisglycine (H2IBG) and divalent metal ions.
;
_journal_issue 40
_journal_name_full 'Dalton transactions (Cambridge, England : 2003)'
_journal_page_first 12501
_journal_page_last 12513
_journal_paper_doi 10.1039/c2dt31383a
_journal_volume 41
_journal_year 2012
_chemical_formula_sum 'C12 H14 Ca N2 O8'
_chemical_formula_weight 354.33
_chemical_name_systematic
;
?
;
_space_group_IT_number 12
_symmetry_cell_setting monoclinic
_symmetry_space_group_name_Hall '-C 2y'
_symmetry_space_group_name_H-M 'C 1 2/m 1'
_atom_sites_solution_hydrogens geom
_atom_sites_solution_primary direct
_atom_sites_solution_secondary difmap
_audit_creation_method SHELXL-97
_cell_angle_alpha 90.00
_cell_angle_beta 105.668(12)
_cell_angle_gamma 90.00
_cell_formula_units_Z 4
_cell_length_a 6.6529(11)
_cell_length_b 25.696(6)
_cell_length_c 8.8244(14)
_cell_measurement_reflns_used 1370
_cell_measurement_temperature 180(2)
_cell_measurement_theta_max 23.26
_cell_measurement_theta_min 1.58
_cell_volume 1452.5(5)
_computing_cell_refinement 'STOE X-AREA'
_computing_data_collection 'STOE X-AREA'
_computing_data_reduction 'STOE X-RED'
_computing_structure_refinement 'SHELXL-97 (Sheldrick, 2008)'
_diffrn_ambient_temperature 180(2)
_diffrn_detector 'image plate ( 34 cm diameter )'
_diffrn_detector_type STOE
_diffrn_measured_fraction_theta_full 0.984
_diffrn_measured_fraction_theta_max 0.980
_diffrn_measurement_device '2-circle goniometer'
_diffrn_measurement_device_type 'STOE IPDS 2'
_diffrn_radiation_monochromator graphite
_diffrn_radiation_source 'fine-focus sealed tube'
_diffrn_radiation_type MoK\a
_diffrn_radiation_wavelength 0.71073
_diffrn_reflns_av_R_equivalents 0.1602
_diffrn_reflns_av_sigmaI/netI 0.1968
_diffrn_reflns_limit_h_max 8
_diffrn_reflns_limit_h_min -8
_diffrn_reflns_limit_k_max 30
_diffrn_reflns_limit_k_min -29
_diffrn_reflns_limit_l_max 10
_diffrn_reflns_limit_l_min -10
_diffrn_reflns_number 3404
_diffrn_reflns_theta_full 25.00
_diffrn_reflns_theta_max 25.61
_diffrn_reflns_theta_min 1.58
_exptl_absorpt_coefficient_mu 0.478
_exptl_absorpt_correction_T_max 0.9765
_exptl_absorpt_correction_T_min 0.9449
_exptl_absorpt_correction_type multi-scan
_exptl_absorpt_process_details 'XPREP in SHELXTL 6.14 (BrukerAXS Inc., 2003)'
_exptl_crystal_colour colourless
_exptl_crystal_density_diffrn 1.620
_exptl_crystal_density_method 'not measured'
_exptl_crystal_description plate
_exptl_crystal_F_000 736
_exptl_crystal_size_max 0.12
_exptl_crystal_size_mid 0.08
_exptl_crystal_size_min 0.05
_refine_diff_density_max 0.341
_refine_diff_density_min -0.652
_refine_diff_density_rms 0.087
_refine_ls_extinction_method none
_refine_ls_goodness_of_fit_ref 0.934
_refine_ls_hydrogen_treatment mixed
_refine_ls_matrix_type full
_refine_ls_number_parameters 114
_refine_ls_number_reflns 1375
_refine_ls_number_restraints 2
_refine_ls_restrained_S_all 0.933
_refine_ls_R_factor_all 0.1677
_refine_ls_R_factor_gt 0.0532
_refine_ls_shift/su_max 0.002
_refine_ls_shift/su_mean 0.000
_refine_ls_structure_factor_coef Fsqd
_refine_ls_weighting_details 'calc w=1/[\s^2^(Fo^2^)+(0.0207P)^2^+0.0000P] where P=(Fo^2^+2Fc^2^)/3'
_refine_ls_weighting_scheme calc
_refine_ls_wR_factor_gt 0.0961
_refine_ls_wR_factor_ref 0.1255
_reflns_number_gt 571
_reflns_number_total 1375
_reflns_threshold_expression >2\s(I)
_cod_data_source_file c2dt31383a.txt
_cod_data_source_block 3
_cod_original_sg_symbol_H-M C2/m
_cod_database_code 7020364

loop_
_symmetry_equiv_pos_as_xyz
'x, y, z'
'-x, y, -z'
'x+1/2, y+1/2, z'
'-x+1/2, y+1/2, -z'
'-x, -y, -z'
'x, -y, z'
'-x+1/2, -y+1/2, -z'
'x+1/2, -y+1/2, z'

loop_
_atom_site_label
_atom_site_type_symbol
_atom_site_fract_x
_atom_site_fract_y
_atom_site_fract_z
_atom_site_U_iso_or_equiv
_atom_site_adp_type
_atom_site_occupancy
_atom_site_symmetry_multiplicity
_atom_site_calc_flag
_atom_site_refinement_flags
Ca1 Ca 0.0000 0.20507(6) 0.5000 0.0377(5) Uani 1 2 d S
O1 O 0.2522(5) 0.23614(14) 0.3464(4) 0.0439(10) Uani 1 1 d .
O2 O 0.0211(5) 0.17709(14) 0.2351(4) 0.0449(10) Uani 1 1 d .
O3 O 0.3968(5) 0.09268(13) 0.2585(5) 0.0451(10) Uani 1 1 d .
N1 N 0.2634(6) 0.14087(17) 0.0437(5) 0.0388(11) Uani 1 1 d .
H1A H 0.2003 0.1422 -0.0577 0.047 Uiso 1 1 calc R
C1 C 0.1869(7) 0.2006(2) 0.2452(6) 0.0381(13) Uani 1 1 d .
C2 C 0.3204(9) 0.1888(2) 0.1344(6) 0.0418(14) Uani 1 1 d .
H2A H 0.3094 0.2183 0.0603 0.050 Uiso 1 1 calc R
H2B H 0.4681 0.1863 0.1967 0.050 Uiso 1 1 calc R
C3 C 0.3084(7) 0.0952(2) 0.1165(7) 0.0391(13) Uani 1 1 d .
C4 C 0.2583(7) 0.0476(2) 0.0180(6) 0.0363(12) Uani 1 1 d .
C5 C 0.2939(9) 0.0000 0.0997(9) 0.0359(18) Uani 1 2 d S
H5 H 0.3426 0.0000 0.2113 0.043 Uiso 1 2 calc SR
C7 C 0.1849(7) 0.0473(2) -0.1440(7) 0.0418(14) Uani 1 1 d .
H7A H 0.1566 0.0793 -0.1998 0.050 Uiso 1 1 calc R
C8 C 0.1518(11) 0.0000 -0.2266(9) 0.044(2) Uani 1 2 d S
H8 H 0.1070 0.0000 -0.3384 0.053 Uiso 1 2 calc SR
O4 O 0.2456(6) 0.13246(16) 0.5371(5) 0.0530(11) Uani 1 1 d D
H41 H 0.270(9) 0.139(2) 0.448(5) 0.064 Uiso 1 1 d D
H42 H 0.365(7) 0.126(2) 0.618(5) 0.064 Uiso 1 1 d D

loop_
_atom_site_aniso_label
_atom_site_aniso_U_11
_atom_site_aniso_U_22
_atom_site_aniso_U_33
_atom_site_aniso_U_23
_atom_site_aniso_U_13
_atom_site_aniso_U_12
Ca1 0.0281(8) 0.0455(10) 0.0359(10) 0.000 0.0023(7) 0.000
O1 0.041(2) 0.047(2) 0.042(2) -0.009(2) 0.0071(17) -0.0041(18)
O2 0.033(2) 0.058(3) 0.041(2) -0.001(2) 0.0047(16) 0.0014(19)
O3 0.041(2) 0.048(2) 0.038(2) 0.001(2) -0.0021(18) -0.0025(19)
N1 0.036(2) 0.041(3) 0.035(3) 0.000(2) 0.003(2) 0.004(2)
C1 0.027(3) 0.045(3) 0.038(3) 0.005(3) 0.003(2) 0.003(3)
C2 0.048(3) 0.039(3) 0.037(3) 0.004(3) 0.011(3) -0.005(3)
C3 0.025(3) 0.048(4) 0.039(4) 0.000(3) -0.001(2) 0.001(3)
C4 0.027(2) 0.044(3) 0.033(3) 0.002(3) -0.001(2) -0.001(2)
C5 0.020(3) 0.050(5) 0.034(5) 0.000 0.001(3) 0.000
C7 0.028(3) 0.049(3) 0.043(4) 0.001(3) 0.000(2) -0.002(3)
C8 0.032(4) 0.055(6) 0.041(5) 0.000 0.005(4) 0.000
O4 0.042(2) 0.069(3) 0.041(3) 0.007(2) 0.000(2) 0.012(2)

loop_
_atom_type_symbol
_atom_type_description
_atom_type_scat_dispersion_real
_atom_type_scat_dispersion_imag
_atom_type_scat_source
C C 0.0033 0.0016 'International Tables Vol C Tables 4.2.6.8 and 6.1.1.4'
H H 0.0000 0.0000 'International Tables Vol C Tables 4.2.6.8 and 6.1.1.4'
N N 0.0061 0.0033 'International Tables Vol C Tables 4.2.6.8 and 6.1.1.4'
O O 0.0106 0.0060 'International Tables Vol C Tables 4.2.6.8 and 6.1.1.4'
Ca Ca 0.2262 0.3064 'International Tables Vol C Tables 4.2.6.8 and 6.1.1.4'

loop_
_geom_angle_atom_site_label_1
_geom_angle_atom_site_label_2
_geom_angle_atom_site_label_3
_geom_angle
_geom_angle_site_symmetry_1
_geom_angle_site_symmetry_3
O1 Ca1 O1 100.91(18) 7_556 8_455
O1 Ca1 O4 154.04(13) 7_556 2_556
O1 Ca1 O4 94.21(12) 8_455 2_556
O1 Ca1 O4 94.21(12) 7_556 .
O1 Ca1 O4 154.04(13) 8_455 .
O4 Ca1 O4 80.4(2) 2_556 .
O1 Ca1 O2 120.95(12) 7_556 .
O1 Ca1 O2 81.60(12) 8_455 .
O4 Ca1 O2 81.89(13) 2_556 .
O4 Ca1 O2 72.51(13) . .
O1 Ca1 O2 81.60(12) 7_556 2_556
O1 Ca1 O2 120.95(12) 8_455 2_556
O4 Ca1 O2 72.51(13) 2_556 2_556
O4 Ca1 O2 81.89(13) . 2_556
O2 Ca1 O2 146.38(18) . 2_556
O1 Ca1 O1 69.47(14) 7_556 .
O1 Ca1 O1 87.28(10) 8_455 .
O4 Ca1 O1 132.79(13) 2_556 .
O4 Ca1 O1 78.36(13) . .
O2 Ca1 O1 51.61(12) . .
O2 Ca1 O1 143.32(12) 2_556 .
O1 Ca1 O1 87.28(10) 7_556 2_556
O1 Ca1 O1 69.47(14) 8_455 2_556
O4 Ca1 O1 78.36(13) 2_556 2_556
O4 Ca1 O1 132.79(13) . 2_556
O2 Ca1 O1 143.32(12) . 2_556
O2 Ca1 O1 51.61(12) 2_556 2_556
O1 Ca1 O1 143.55(18) . 2_556
O1 Ca1 C1 95.30(15) 7_556 .
O1 Ca1 C1 87.64(13) 8_455 .
O4 Ca1 C1 106.39(15) 2_556 .
O4 Ca1 C1 69.91(14) . .
O2 Ca1 C1 25.72(12) . .
O2 Ca1 C1 151.37(14) 2_556 .
O1 Ca1 C1 26.43(12) . .
O1 Ca1 C1 157.02(14) 2_556 .
O1 Ca1 C1 87.64(13) 7_556 2_556
O1 Ca1 C1 95.30(15) 8_455 2_556
O4 Ca1 C1 69.91(14) 2_556 2_556
O4 Ca1 C1 106.39(15) . 2_556
O2 Ca1 C1 151.37(14) . 2_556
O2 Ca1 C1 25.72(12) 2_556 2_556
O1 Ca1 C1 157.02(14) . 2_556
O1 Ca1 C1 26.43(12) 2_556 2_556
C1 Ca1 C1 175.4(2) . 2_556
O1 Ca1 H41 96.2(13) 7_556 .
O1 Ca1 H41 136.2(9) 8_455 .
O4 Ca1 H41 87.1(12) 2_556 .
O4 Ca1 H41 19.4(8) . .
O2 Ca1 H41 55.1(10) . .
O2 Ca1 H41 101.2(9) 2_556 .
O1 Ca1 H41 61.6(10) . .
O1 Ca1 H41 151.9(9) 2_556 .
C1 Ca1 H41 50.6(9) . .
C1 Ca1 H41 125.7(9) 2_556 .
C1 O1 Ca1 155.9(3) . 7_556
C1 O1 Ca1 90.0(3) . .
Ca1 O1 Ca1 110.53(14) 7_556 .
C1 O2 Ca1 93.8(3) . .
C3 N1 C2 119.1(4) . .
C3 N1 H1A 120.4 . .
C2 N1 H1A 120.4 . .
O2 C1 O1 122.0(5) . .
O2 C1 C2 121.3(5) . .
O1 C1 C2 116.6(4) . .
O2 C1 Ca1 60.5(3) . .
O1 C1 Ca1 63.6(3) . .
C2 C1 Ca1 166.3(4) . .
N1 C2 C1 114.2(4) . .
N1 C2 H2A 108.7 . .
C1 C2 H2A 108.7 . .
N1 C2 H2B 108.7 . .
C1 C2 H2B 108.7 . .
H2A C2 H2B 107.6 . .
O3 C3 N1 121.3(5) . .
O3 C3 C4 121.4(5) . .
N1 C3 C4 117.2(5) . .
C7 C4 C5 119.3(6) . .
C7 C4 C3 124.8(6) . .
C5 C4 C3 115.8(5) . .
C4 C5 C4 120.7(7) 6 .
C4 C5 H5 119.6 6 .
C4 C5 H5 119.6 . .
C4 C7 C8 120.3(6) . .
C4 C7 H7A 119.9 . .
C8 C7 H7A 119.9 . .
C7 C8 C7 120.0(8) . 6
C7 C8 H8 120.0 . .
C7 C8 H8 120.0 6 .
Ca1 O4 H41 91(4) . .
Ca1 O4 H42 129(4) . .
H41 O4 H42 114(6) . .

loop_
_geom_bond_atom_site_label_1
_geom_bond_atom_site_label_2
_geom_bond_distance
_geom_bond_site_symmetry_2
Ca1 O1 2.373(4) 7_556
Ca1 O1 2.373(4) 8_455
Ca1 O4 2.443(4) 2_556
Ca1 O4 2.443(4) .
Ca1 O2 2.486(4) .
Ca1 O2 2.486(4) 2_556
Ca1 O1 2.553(3) .
Ca1 O1 2.553(3) 2_556
Ca1 C1 2.850(5) .
Ca1 C1 2.850(5) 2_556
Ca1 H41 2.60(6) .
O1 C1 1.269(6) .
O1 Ca1 2.373(4) 7_556
O2 C1 1.240(6) .
O3 C3 1.234(6) .
N1 C3 1.333(6) .
N1 C2 1.462(6) .
N1 H1A 0.8800 .
C1 C2 1.519(7) .
C2 H2A 0.9900 .
C2 H2B 0.9900 .
C3 C4 1.485(7) .
C4 C7 1.380(7) .
C4 C5 1.407(6) .
C5 C4 1.407(6) 6
C5 H5 0.9500 .
C7 C8 1.404(6) .
C7 H7A 0.9500 .
C8 C7 1.404(6) 6
C8 H8 0.9500 .
O4 H41 0.86(3) .
O4 H42 0.92(4) .

loop_
_geom_hbond_atom_site_label_D
_geom_hbond_atom_site_label_H
_geom_hbond_atom_site_label_A
_geom_hbond_distance_DH
_geom_hbond_distance_HA
_geom_hbond_distance_DA
_geom_hbond_angle_DHA
_geom_hbond_site_symmetry_A
N1 H1A O2 0.88 2.04 2.826(6) 147.3 2
O4 H41 O3 0.86(3) 2.39(5) 3.072(5) 137(5) .
O4 H41 O2 0.86(3) 2.36(6) 2.915(5) 123(5) .
O4 H42 O3 0.92(4) 1.88(4) 2.764(5) 160(5) 2_656

loop_
_geom_torsion_atom_site_label_1
_geom_torsion_atom_site_label_2
_geom_torsion_atom_site_label_3
_geom_torsion_atom_site_label_4
_geom_torsion
_geom_torsion_site_symmetry_1
_geom_torsion_site_symmetry_4
O1 Ca1 O1 C1 167.1(4) 7_556 .
O1 Ca1 O1 C1 -90.2(2) 8_455 .
O4 Ca1 O1 C1 3.0(3) 2_556 .
O4 Ca1 O1 C1 68.1(3) . .
O2 Ca1 O1 C1 -8.7(3) . .
O2 Ca1 O1 C1 126.9(3) 2_556 .
O1 Ca1 O1 C1 -139.2(3) 2_556 .
C1 Ca1 O1 C1 172.7(4) 2_556 .
O1 Ca1 O1 Ca1 0.0 7_556 7_556
O1 Ca1 O1 Ca1 102.7(2) 8_455 7_556
O4 Ca1 O1 Ca1 -164.07(16) 2_556 7_556
O4 Ca1 O1 Ca1 -99.04(15) . 7_556
O2 Ca1 O1 Ca1 -175.8(2) . 7_556
O2 Ca1 O1 Ca1 -40.2(3) 2_556 7_556
O1 Ca1 O1 Ca1 53.67(11) 2_556 7_556
C1 Ca1 O1 Ca1 -167.1(4) . 7_556
C1 Ca1 O1 Ca1 5.6(4) 2_556 7_556
O1 Ca1 O2 C1 4.4(3) 7_556 .
O1 Ca1 O2 C1 102.2(3) 8_455 .
O4 Ca1 O2 C1 -162.3(3) 2_556 .
O4 Ca1 O2 C1 -79.9(3) . .
O2 Ca1 O2 C1 -122.0(3) 2_556 .
O1 Ca1 O2 C1 9.0(3) . .
O1 Ca1 O2 C1 139.8(3) 2_556 .
C1 Ca1 O2 C1 -172.2(4) 2_556 .
Ca1 O2 C1 O1 -16.9(5) . .
Ca1 O2 C1 C2 164.2(4) . .
Ca1 O1 C1 O2 165.5(5) 7_556 .
Ca1 O1 C1 O2 16.4(5) . .
Ca1 O1 C1 C2 -15.5(11) 7_556 .
Ca1 O1 C1 C2 -164.7(4) . .
Ca1 O1 C1 Ca1 149.2(8) 7_556 .
O1 Ca1 C1 O2 -176.2(3) 7_556 .
O1 Ca1 C1 O2 -75.4(3) 8_455 .
O4 Ca1 C1 O2 18.3(3) 2_556 .
O4 Ca1 C1 O2 91.3(3) . .
O2 Ca1 C1 O2 101.7(4) 2_556 .
O1 Ca1 C1 O2 -164.1(5) . .
O1 Ca1 C1 O2 -80.7(5) 2_556 .
C1 Ca1 C1 O2 54.3(3) 2_556 .
O1 Ca1 C1 O1 -12.1(3) 7_556 .
O1 Ca1 C1 O1 88.6(2) 8_455 .
O4 Ca1 C1 O1 -177.7(3) 2_556 .
O4 Ca1 C1 O1 -104.7(3) . .
O2 Ca1 C1 O1 164.1(5) . .
O2 Ca1 C1 O1 -94.3(4) 2_556 .
O1 Ca1 C1 O1 83.4(5) 2_556 .
C1 Ca1 C1 O1 -141.6(3) 2_556 .
O1 Ca1 C1 C2 82.3(16) 7_556 .
O1 Ca1 C1 C2 -177.0(16) 8_455 .
O4 Ca1 C1 C2 -83.3(16) 2_556 .
O4 Ca1 C1 C2 -10.3(16) . .
O2 Ca1 C1 C2 -101.5(17) . .
O2 Ca1 C1 C2 0.1(18) 2_556 .
O1 Ca1 C1 C2 94.4(16) . .
O1 Ca1 C1 C2 177.8(14) 2_556 .
C1 Ca1 C1 C2 -47.2(16) 2_556 .
C3 N1 C2 C1 -72.4(6) . .
O2 C1 C2 N1 -13.4(7) . .
O1 C1 C2 N1 167.7(4) . .
Ca1 C1 C2 N1 80.1(17) . .
C2 N1 C3 O3 0.0(7) . .
C2 N1 C3 C4 -176.7(4) . .
O3 C3 C4 C7 -171.1(5) . .
N1 C3 C4 C7 5.5(7) . .
O3 C3 C4 C5 7.6(7) . .
N1 C3 C4 C5 -175.7(5) . .
C7 C4 C5 C4 0.9(9) . 6
C3 C4 C5 C4 -178.0(4) . 6
C5 C4 C7 C8 -1.8(8) . .
C3 C4 C7 C8 176.9(5) . .
C4 C7 C8 C7 2.7(10) . 6
